data_7033369
loop_
_publ_author_name
'Kumar, Navnita'
'Khullar, Sadhika'
'Mandal, Sanjay K.'

_publ_section_title
;
 Solvent effect on neutral chiral supramolecular assemblies and their
 distinct receptor behaviour towards anions.
;
_journal_issue 4
_journal_name_full 'Dalton transactions (Cambridge, England : 2003)'
_journal_page_first 1520
_journal_page_last 1525
_journal_paper_doi 10.1039/c4dt02778g
_journal_volume 44
_journal_year 2015
_chemical_formula_moiety 'C32 H32 N4 O11 Cu, 2(C H4 O)'
_chemical_formula_sum 'C34 H40 Cu N4 O13'
_chemical_formula_weight 776.24
_chemical_name_common '[Cu(HTyrNO2)2(H2O)].2CH3OH'
_space_group_crystal_system monoclinic
_space_group_IT_number 4
_space_group_name_Hall 'P 2yb'
_space_group_name_H-M_alt 'P 1 21 1'
_symmetry_space_group_name_Hall 'P 2yb'
_symmetry_space_group_name_H-M 'P 1 21 1'
_atom_sites_solution_hydrogens mixed
_atom_sites_solution_primary direct
_atom_sites_solution_secondary difmap
_audit_update_record
;
2014-07-18 deposited with the CCDC.
2014-12-04 downloaded from the CCDC.
;
_cell_angle_alpha 90
_cell_angle_beta 99.143(6)
_cell_angle_gamma 90
_cell_formula_units_Z 2
_cell_length_a 11.8045(11)
_cell_length_b 11.4224(10)
_cell_length_c 13.8492(12)
_cell_measurement_reflns_used 3626
_cell_measurement_temperature 260.(2)
_cell_measurement_theta_max 21.8880
_cell_measurement_theta_min 2.3233
_cell_volume 1843.6(3)
_computing_cell_refinement 'SAINT V8.30C (Bruker AXS Inc., 2013)'
_computing_data_reduction 'SAINT V8.30C (Bruker AXS Inc., 2013)'
_computing_structure_refinement 'SHELXL-2013 (Sheldrick, 2013)'
_computing_structure_solution 'SHELXS-97 (Sheldrick, 2008)'
_diffrn_ambient_temperature 260.(2)
_diffrn_detector_area_resol_mean 8.3333
_diffrn_measured_fraction_theta_full 0.998
_diffrn_measured_fraction_theta_max 0.998
_diffrn_measurement_device_type 'Bruker Kappa APEX II'
_diffrn_measurement_method 'phi and omega scan'
_diffrn_radiation_monochromator Graphite
_diffrn_radiation_type 'Mo K\a'
_diffrn_radiation_wavelength 0.71073
_diffrn_reflns_av_R_equivalents 0.0400
_diffrn_reflns_av_sigmaI/netI 0.0672
_diffrn_reflns_limit_h_max 8
_diffrn_reflns_limit_h_min -14
_diffrn_reflns_limit_k_max 13
_diffrn_reflns_limit_k_min -13
_diffrn_reflns_limit_l_max 16
_diffrn_reflns_limit_l_min -13
_diffrn_reflns_number 15848
_diffrn_reflns_theta_full 25.23
_diffrn_reflns_theta_max 25.23
_diffrn_reflns_theta_min 2.11
_diffrn_source 'Sealed tube'
_diffrn_source_type 'Fine Focus'
_exptl_absorpt_coefficient_mu 0.661
_exptl_absorpt_correction_T_max 0.7452
_exptl_absorpt_correction_T_min 0.6848
_exptl_absorpt_correction_type multi-scan
_exptl_absorpt_process_details 'SADABS V2012/1 (Bruker AXS Inc.)'
_exptl_crystal_colour blue
_exptl_crystal_density_diffrn 1.398
_exptl_crystal_density_method 'not measured'
_exptl_crystal_description block
_exptl_crystal_F_000 810
_exptl_crystal_size_max 0.200
_exptl_crystal_size_mid 0.200
_exptl_crystal_size_min 0.150
_refine_diff_density_max 0.591
_refine_diff_density_min -0.436
_refine_ls_abs_structure_details
;
Flack x determined using 2091 quotients [(I+)-(I-)]/[(I+)+(I-)]
(Parsons and Flack (2004), Acta Cryst. A60, s61).
;
_refine_ls_abs_structure_Flack 0.023(8)
_refine_ls_extinction_method none
_refine_ls_goodness_of_fit_ref 1.019
_refine_ls_hydrogen_treatment mixed
_refine_ls_matrix_type full
_refine_ls_number_parameters 461
_refine_ls_number_reflns 6632
_refine_ls_number_restraints 8
_refine_ls_restrained_S_all 1.018
_refine_ls_R_factor_all 0.0660
_refine_ls_R_factor_gt 0.0469
_refine_ls_shift/su_max 0.000
_refine_ls_shift/su_mean 0.000
_refine_ls_structure_factor_coef Fsqd
_refine_ls_weighting_details
;
w=1/[\s^2^(Fo^2^)+(0.0568P)^2^+0.0192P]
where P=(Fo^2^+2Fc^2^)/3
;
_refine_ls_weighting_scheme calc
_refine_ls_wR_factor_gt 0.1044
_refine_ls_wR_factor_ref 0.1157
_reflns_number_gt 5296
_reflns_number_total 6632
_reflns_threshold_expression 'I > 2\s(I)'
_cod_data_source_file c4dt02778g2.cif
_cod_data_source_block 1b
_cod_depositor_comments 'Adding full bibliography for 7033368--7033369.cif.'
_cod_database_code 7033369

loop_
_space_group_symop_operation_xyz
'x, y, z'
'-x, y+1/2, -z'

loop_
_atom_site_type_symbol
_atom_site_label
_atom_site_fract_x
_atom_site_fract_y
_atom_site_fract_z
_atom_site_U_iso_or_equiv
_atom_site_adp_type
_atom_site_calc_flag
_atom_site_refinement_flags_adp
_atom_site_refinement_flags_posn
_atom_site_occupancy
Cu Cu1 -0.00829(5) 0.74776(6) 0.87237(5) 0.0324(2) Uani d . D 1
N N1 -0.1352(4) 0.7770(4) 0.7592(3) 0.0333(13) Uani d . . 1
H H1 -0.1008 0.8215 0.7108 0.04 Uiso calc U R 1
N N2 0.1503(4) 0.7221(4) 0.9515(3) 0.0317(13) Uani d . . 1
H H2 0.1894 0.6605 0.9201 0.038 Uiso calc U R 1
N N3 0.5836(6) 0.6637(11) 1.2972(7) 0.095(3) Uani d . . 1
N N4 -0.5045(7) 1.0397(8) 0.4451(6) 0.071(2) Uani d . . 1
O O1 0.6566(5) 0.5253(6) 0.8969(5) 0.0842(19) Uani d . . 1
H H1A 0.7034 0.5401 0.9457 0.126 Uiso calc U R 1
O O2 0.1662(4) 1.0357(4) 0.9549(4) 0.0555(13) Uani d . . 1
O O3 0.0228(4) 0.9135(4) 0.9010(3) 0.0413(11) Uani d . . 1
O O4 0.6072(7) 0.7311(12) 1.3609(7) 0.166(5) Uani d . . 1
O O5 0.6504(6) 0.5893(10) 1.2792(7) 0.152(4) Uani d . . 1
O O6 0.2020(4) 0.8321(6) 0.4430(4) 0.0749(17) Uani d . . 1
H H6 0.1839 0.8855 0.4041 0.112 Uiso calc U R 1
O O7 -0.1163(4) 0.4631(4) 0.7245(3) 0.0464(11) Uani d . . 1
O O8 -0.0236(4) 0.5864(4) 0.8317(3) 0.0412(11) Uani d . . 1
O O9 -0.5920(6) 0.9917(7) 0.4093(5) 0.095(2) Uani d . . 1
O O10 -0.4660(9) 1.1244(8) 0.4080(6) 0.128(3) Uani d . . 1
O O11 -0.1200(3) 0.7465(5) 0.9855(3) 0.0455(9) Uani d . D 1
O O12 0.1527(5) 0.4331(5) 0.8930(4) 0.0703(16) Uiso d . . 1
H H12A 0.0824 0.4311 0.8848 0.105 Uiso calc U R 1
O O13 0.0282(8) -0.0540(10) 0.6807(8) 0.146(3) Uiso d . . 1
H H13A 0.0857 -0.0945 0.6956 0.219 Uiso calc U R 1
C C1 0.4713(6) 0.6673(8) 1.2343(6) 0.0547(19) Uani d . . 1
C C2 0.3928(6) 0.7491(10) 1.2543(5) 0.0652(19) Uani d . . 1
H H2A 0.4109 0.8011 1.3061 0.078 Uiso calc U R 1
C C3 0.2868(5) 0.7523(8) 1.1959(4) 0.0537(16) Uani d . . 1
H H3 0.2326 0.8065 1.2094 0.064 Uiso calc U R 1
C C4 0.2594(5) 0.6774(6) 1.1183(5) 0.0395(15) Uani d . . 1
C C5 0.3396(6) 0.5951(6) 1.0999(5) 0.0480(17) Uani d . . 1
H H5 0.3219 0.5433 1.0479 0.058 Uiso calc U R 1
C C6 0.4460(6) 0.5897(7) 1.1588(6) 0.059(2) Uani d . . 1
H H6A 0.4996 0.534 1.147 0.071 Uiso calc U R 1
C C7 0.1436(5) 0.6859(6) 1.0539(5) 0.0421(16) Uani d . . 1
H H7A 0.1058 0.6104 1.0527 0.05 Uiso calc U R 1
H H7B 0.0967 0.742 1.0824 0.05 Uiso calc U R 1
C C8 0.2124(5) 0.8336(5) 0.9459(4) 0.0352(14) Uani d . . 1
H H8 0.2676 0.8446 1.006 0.042 Uiso calc U R 1
C C9 0.1262(5) 0.9360(6) 0.9335(5) 0.0378(15) Uani d . . 1
C C10 0.2763(5) 0.8346(6) 0.8568(5) 0.0449(16) Uani d . . 1
H H10A 0.2235 0.8116 0.799 0.054 Uiso calc U R 1
H H10B 0.3019 0.9137 0.8466 0.054 Uiso calc U R 1
C C11 0.3782(4) 0.7540(8) 0.8691(4) 0.0431(14) Uani d . . 1
C C12 0.4740(5) 0.7743(6) 0.9385(5) 0.0500(19) Uani d . . 1
H H12 0.4754 0.8396 0.9787 0.06 Uiso calc U R 1
C C13 0.5687(6) 0.6994(6) 0.9498(5) 0.0506(18) Uani d . . 1
H H13 0.6329 0.7157 0.9961 0.061 Uiso calc U R 1
C C14 0.5663(6) 0.6007(7) 0.8915(6) 0.0536(19) Uani d . . 1
C C15 0.4712(6) 0.5783(7) 0.8236(6) 0.068(2) Uani d . . 1
H H15 0.4688 0.5122 0.7841 0.082 Uiso calc U R 1
C C16 0.3780(6) 0.6546(7) 0.8136(5) 0.059(2) Uani d . . 1
H H16 0.3136 0.6376 0.7678 0.07 Uiso calc U R 1
C C17 0.1071(6) 0.7953(6) 0.4804(5) 0.0511(19) Uani d . . 1
C C18 -0.0014(7) 0.8349(7) 0.4459(5) 0.061(2) Uani d . . 1
H H18 -0.0135 0.8884 0.3948 0.073 Uiso calc U R 1
C C19 -0.0938(6) 0.7942(6) 0.4882(5) 0.0511(19) Uani d . . 1
H H19 -0.1666 0.8239 0.4658 0.061 Uiso calc U R 1
C C20 -0.0814(5) 0.7131(5) 0.5609(4) 0.0385(16) Uani d . . 1
C C21 0.0296(6) 0.6745(7) 0.5944(5) 0.057(2) Uani d . . 1
H H21 0.0414 0.6182 0.6434 0.068 Uiso calc U R 1
C C22 0.1246(6) 0.7187(7) 0.5560(5) 0.059(2) Uani d . . 1
H H22 0.1985 0.6954 0.5822 0.07 Uiso calc U R 1
C C23 -0.1849(5) 0.6671(6) 0.5998(4) 0.0431(16) Uani d . . 1
H H23A -0.2009 0.5886 0.5744 0.052 Uiso calc U R 1
H H23B -0.2503 0.7156 0.5743 0.052 Uiso calc U R 1
C C24 -0.1749(5) 0.6627(5) 0.7112(4) 0.0343(14) Uani d . . 1
H H24 -0.2525 0.6489 0.7255 0.041 Uiso calc U R 1
C C25 -0.1011(5) 0.5623(6) 0.7573(4) 0.0356(14) Uani d . . 1
C C26 -0.2297(5) 0.8518(6) 0.7861(5) 0.0422(16) Uani d . . 1
H H26A -0.2764 0.805 0.823 0.051 Uiso calc U R 1
H H26B -0.1962 0.9149 0.8281 0.051 Uiso calc U R 1
C C27 -0.3047(5) 0.9027(5) 0.6994(5) 0.0369(15) Uani d . . 1
C C28 -0.4133(5) 0.8571(6) 0.6654(5) 0.0469(17) Uani d . . 1
H H28 -0.4415 0.7959 0.6989 0.056 Uiso calc U R 1
C C29 -0.4793(6) 0.9021(8) 0.5823(6) 0.054(2) Uani d . . 1
H H29 -0.5512 0.8708 0.559 0.065 Uiso calc U R 1
C C30 -0.4373(6) 0.9934(7) 0.5349(5) 0.0489(18) Uani d . . 1
C C31 -0.3328(6) 1.0437(7) 0.5677(6) 0.058(2) Uani d . . 1
H H31 -0.3071 1.1076 0.5357 0.07 Uiso calc U R 1
C C32 -0.2669(5) 0.9968(7) 0.6497(5) 0.0521(18) Uani d . . 1
H H32 -0.1953 1.0291 0.6723 0.063 Uiso calc U R 1
C C33 0.1924(9) 0.3807(9) 0.8118(7) 0.094(3) Uiso d . . 1
H H33B 0.1939 0.4382 0.7614 0.141 Uiso calc U R 1
H H33A 0.1419 0.318 0.787 0.141 Uiso calc U R 1
H H33C 0.2684 0.3505 0.8318 0.141 Uiso calc U R 1
C C34 0.0576(11) 0.0620(13) 0.6914(9) 0.127(4) Uiso d . . 1
H H34C 0.0188 0.0966 0.7402 0.19 Uiso calc U R 1
H H34A 0.0356 0.1018 0.6303 0.19 Uiso calc U R 1
H H34B 0.1391 0.0688 0.7112 0.19 Uiso calc U R 1
H H11A -0.113(10) 0.687(5) 1.022(6) 0.19 Uiso d U D 1
H H11B -0.117(11) 0.808(5) 1.020(6) 0.19 Uiso d U D 1

loop_
_atom_site_aniso_label
_atom_site_aniso_U_11
_atom_site_aniso_U_22
_atom_site_aniso_U_33
_atom_site_aniso_U_12
_atom_site_aniso_U_13
_atom_site_aniso_U_23
Cu1 0.0323(3) 0.0253(3) 0.0382(4) 0.0013(4) 0.0012(2) -0.0007(4)
N1 0.029(2) 0.033(4) 0.039(3) 0.002(2) 0.010(2) -0.001(2)
N2 0.033(2) 0.027(4) 0.034(2) 0.006(2) 0.005(2) -0.001(2)
N3 0.045(4) 0.142(9) 0.092(6) 0.002(5) -0.012(4) 0.014(6)
N4 0.082(6) 0.064(5) 0.060(5) 0.025(5) -0.008(4) 0.000(4)
O1 0.066(4) 0.081(5) 0.098(5) 0.042(3) -0.009(3) -0.006(4)
O2 0.046(3) 0.029(3) 0.091(4) -0.009(2) 0.008(3) -0.012(3)
O3 0.032(2) 0.030(3) 0.058(3) 0.0034(19) -0.001(2) 0.002(2)
O4 0.099(5) 0.240(13) 0.133(7) -0.011(8) -0.056(5) -0.061(9)
O5 0.052(4) 0.238(12) 0.156(8) 0.040(6) -0.020(5) -0.018(8)
O6 0.067(3) 0.087(4) 0.079(4) 0.013(3) 0.038(3) 0.045(3)
O7 0.065(3) 0.030(3) 0.047(3) -0.009(2) 0.015(2) -0.010(2)
O8 0.052(3) 0.027(3) 0.043(3) 0.004(2) 0.002(2) -0.003(2)
O9 0.070(4) 0.116(6) 0.086(5) 0.019(4) -0.025(4) 0.007(4)
O10 0.190(9) 0.087(6) 0.089(5) 0.018(6) -0.029(6) 0.036(5)
O11 0.050(2) 0.038(2) 0.051(2) -0.002(3) 0.0150(18) 0.002(3)
C1 0.035(4) 0.072(5) 0.055(5) -0.005(4) -0.003(3) 0.011(4)
C2 0.073(5) 0.070(5) 0.048(4) -0.018(6) -0.003(3) -0.012(6)
C3 0.053(3) 0.054(4) 0.051(4) 0.005(5) -0.002(3) -0.002(5)
C4 0.039(3) 0.038(4) 0.042(4) 0.006(3) 0.007(3) 0.011(3)
C5 0.052(4) 0.044(4) 0.048(4) 0.005(3) 0.009(3) 0.004(3)
C6 0.044(4) 0.069(6) 0.064(5) 0.015(4) 0.012(4) 0.011(5)
C7 0.043(4) 0.038(4) 0.044(4) 0.001(3) 0.004(3) 0.009(3)
C8 0.031(3) 0.033(3) 0.042(4) -0.001(3) 0.004(3) 0.003(3)
C9 0.039(4) 0.031(4) 0.044(4) 0.000(3) 0.007(3) -0.001(3)
C10 0.036(4) 0.047(4) 0.054(4) 0.008(3) 0.013(3) 0.016(3)
C11 0.037(3) 0.050(4) 0.044(3) 0.016(4) 0.012(2) 0.012(4)
C12 0.042(4) 0.044(5) 0.065(4) 0.002(3) 0.010(3) 0.001(3)
C13 0.037(4) 0.054(5) 0.061(4) 0.001(3) 0.006(3) 0.008(4)
C14 0.047(4) 0.051(5) 0.063(5) 0.019(3) 0.007(4) 0.011(4)
C15 0.063(5) 0.061(6) 0.075(6) 0.022(4) -0.005(4) -0.009(5)
C16 0.053(4) 0.067(6) 0.051(5) 0.016(4) -0.006(4) 0.003(4)
C17 0.054(4) 0.055(5) 0.047(4) 0.009(3) 0.019(3) 0.014(3)
C18 0.076(5) 0.059(5) 0.049(4) 0.010(4) 0.012(4) 0.025(4)
C19 0.042(4) 0.062(5) 0.048(4) 0.009(3) 0.001(3) 0.012(4)
C20 0.048(4) 0.044(4) 0.024(3) 0.004(3) 0.007(3) -0.002(3)
C21 0.065(5) 0.061(5) 0.047(4) 0.020(4) 0.019(4) 0.023(4)
C22 0.046(4) 0.076(7) 0.057(4) 0.020(4) 0.019(3) 0.028(4)
C23 0.043(4) 0.048(4) 0.038(4) -0.003(3) 0.003(3) -0.005(3)
C24 0.032(3) 0.034(4) 0.038(4) -0.003(3) 0.008(3) -0.006(3)
C25 0.045(4) 0.031(4) 0.034(3) -0.006(3) 0.016(3) -0.004(3)
C26 0.040(4) 0.038(4) 0.047(4) 0.007(3) 0.004(3) -0.004(3)
C27 0.032(3) 0.035(4) 0.044(4) 0.008(3) 0.007(3) -0.006(3)
C28 0.038(4) 0.047(5) 0.055(4) -0.002(3) 0.003(3) 0.006(3)
C29 0.040(4) 0.057(6) 0.061(5) -0.003(4) -0.009(4) -0.005(4)
C30 0.052(4) 0.046(5) 0.045(4) 0.016(4) -0.005(4) 0.001(3)
C31 0.061(5) 0.047(5) 0.066(5) 0.003(4) 0.007(4) 0.015(4)
C32 0.034(4) 0.048(5) 0.071(5) -0.006(3) -0.001(3) 0.007(4)

loop_
_atom_type_symbol
_atom_type_description
_atom_type_scat_dispersion_real
_atom_type_scat_dispersion_imag
_atom_type_scat_source
C C 0.0033 0.0016 'International Tables Vol C Tables 4.2.6.8 and 6.1.1.4'
H H 0.0000 0.0000 'International Tables Vol C Tables 4.2.6.8 and 6.1.1.4'
N N 0.0061 0.0033 'International Tables Vol C Tables 4.2.6.8 and 6.1.1.4'
O O 0.0106 0.0060 'International Tables Vol C Tables 4.2.6.8 and 6.1.1.4'
Cu Cu 0.3201 1.2651 'International Tables Vol C Tables 4.2.6.8 and 6.1.1.4'

loop_
_geom_angle_atom_site_label_1
_geom_angle_atom_site_label_2
_geom_angle_atom_site_label_3
_geom_angle
O8 Cu1 O3 171.96(18)
O8 Cu1 N1 84.72(19)
O3 Cu1 N1 95.13(18)
O8 Cu1 N2 93.14(19)
O3 Cu1 N2 84.47(18)
N1 Cu1 N2 161.61(17)
O8 Cu1 O11 99.4(2)
O3 Cu1 O11 88.7(2)
N1 Cu1 O11 95.67(17)
N2 Cu1 O11 102.69(17)
C26 N1 C24 114.4(4)
C26 N1 Cu1 113.1(4)
C24 N1 Cu1 109.9(3)
C26 N1 H1 106.3
C24 N1 H1 106.3
Cu1 N1 H1 106.3
C8 N2 C7 113.0(5)
C8 N2 Cu1 105.6(3)
C7 N2 Cu1 111.6(3)
C8 N2 H2 108.8
C7 N2 H2 108.8
Cu1 N2 H2 108.8
O4 N3 O5 122.1(9)
O4 N3 C1 120.9(10)
O5 N3 C1 117.0(10)
O9 N4 O10 122.8(9)
O9 N4 C30 119.9(10)
O10 N4 C30 117.3(9)
C14 O1 H1A 109.5
C9 O3 Cu1 114.2(4)
C17 O6 H6 109.5
C25 O8 Cu1 117.2(4)
Cu1 O11 H11A 115.(4)
Cu1 O11 H11B 115.(5)
H11A O11 H11B 110.(3)
C33 O12 H12A 109.5
C34 O13 H13A 109.5
C6 C1 C2 121.5(6)
C6 C1 N3 120.2(8)
C2 C1 N3 118.3(8)
C1 C2 C3 118.5(8)
C1 C2 H2A 120.7
C3 C2 H2A 120.7
C4 C3 C2 121.5(8)
C4 C3 H3 119.3
C2 C3 H3 119.3
C3 C4 C5 118.9(6)
C3 C4 C7 120.1(6)
C5 C4 C7 121.0(6)
C4 C5 C6 120.2(7)
C4 C5 H5 119.9
C6 C5 H5 119.9
C1 C6 C5 119.3(7)
C1 C6 H6A 120.4
C5 C6 H6A 120.4
N2 C7 C4 113.5(5)
N2 C7 H7A 108.9
C4 C7 H7A 108.9
N2 C7 H7B 108.9
C4 C7 H7B 108.9
H7A C7 H7B 107.7
N2 C8 C9 109.6(4)
N2 C8 C10 111.0(5)
C9 C8 C10 107.7(5)
N2 C8 H8 109.5
C9 C8 H8 109.5
C10 C8 H8 109.5
O2 C9 O3 125.4(6)
O2 C9 C8 116.5(5)
O3 C9 C8 118.0(6)
C11 C10 C8 112.9(5)
C11 C10 H10A 109.0
C8 C10 H10A 109.0
C11 C10 H10B 109.0
C8 C10 H10B 109.0
H10A C10 H10B 107.8
C16 C11 C12 117.2(6)
C16 C11 C10 120.9(6)
C12 C11 C10 121.9(7)
C11 C12 C13 121.8(7)
C11 C12 H12 119.1
C13 C12 H12 119.1
C14 C13 C12 119.4(7)
C14 C13 H13 120.3
C12 C13 H13 120.3
O1 C14 C15 117.9(7)
O1 C14 C13 122.6(7)
C15 C14 C13 119.4(7)
C14 C15 C16 120.0(8)
C14 C15 H15 120.0
C16 C15 H15 120.0
C11 C16 C15 122.1(7)
C11 C16 H16 118.9
C15 C16 H16 118.9
C22 C17 C18 120.0(7)
C22 C17 O6 117.2(6)
C18 C17 O6 122.8(6)
C17 C18 C19 119.6(7)
C17 C18 H18 120.2
C19 C18 H18 120.2
C20 C19 C18 122.5(6)
C20 C19 H19 118.7
C18 C19 H19 118.7
C19 C20 C21 116.6(6)
C19 C20 C23 120.3(6)
C21 C20 C23 123.0(6)
C20 C21 C22 121.7(6)
C20 C21 H21 119.2
C22 C21 H21 119.2
C17 C22 C21 119.4(6)
C17 C22 H22 120.3
C21 C22 H22 120.3
C20 C23 C24 115.8(5)
C20 C23 H23A 108.3
C24 C23 H23A 108.3
C20 C23 H23B 108.3
C24 C23 H23B 108.3
H23A C23 H23B 107.4
N1 C24 C25 110.6(5)
N1 C24 C23 112.7(5)
C25 C24 C23 113.3(5)
N1 C24 H24 106.6
C25 C24 H24 106.6
C23 C24 H24 106.6
O7 C25 O8 122.5(6)
O7 C25 C24 120.2(6)
O8 C25 C24 117.4(5)
C27 C26 N1 113.1(5)
C27 C26 H26A 109.0
N1 C26 H26A 109.0
C27 C26 H26B 109.0
N1 C26 H26B 109.0
H26A C26 H26B 107.8
C32 C27 C28 118.2(6)
C32 C27 C26 120.4(6)
C28 C27 C26 121.5(6)
C29 C28 C27 120.6(7)
C29 C28 H28 119.7
C27 C28 H28 119.7
C30 C29 C28 118.9(7)
C30 C29 H29 120.5
C28 C29 H29 120.5
C29 C30 C31 122.5(7)
C29 C30 N4 119.7(8)
C31 C30 N4 117.9(8)
C30 C31 C32 118.0(7)
C30 C31 H31 121.0
C32 C31 H31 121.0
C31 C32 C27 121.8(6)
C31 C32 H32 119.1
C27 C32 H32 119.1
O12 C33 H33B 109.5
O12 C33 H33A 109.5
H33B C33 H33A 109.5
O12 C33 H33C 109.5
H33B C33 H33C 109.5
H33A C33 H33C 109.5
O13 C34 H34C 109.5
O13 C34 H34A 109.5
H34C C34 H34A 109.5
O13 C34 H34B 109.5
H34C C34 H34B 109.5
H34A C34 H34B 109.5

loop_
_geom_bond_atom_site_label_1
_geom_bond_atom_site_label_2
_geom_bond_distance
Cu1 O8 1.928(4)
Cu1 O3 1.956(4)
Cu1 N1 2.017(5)
Cu1 N2 2.034(5)
Cu1 O11 2.201(4)
N1 C26 1.497(7)
N1 C24 1.506(7)
N1 H1 0.98
N2 C8 1.478(7)
N2 C7 1.492(7)
N2 H2 0.98
N3 O4 1.171(12)
N3 O5 1.212(12)
N3 C1 1.466(10)
N4 O9 1.204(9)
N4 O10 1.216(11)
N4 C30 1.464(10)
O1 C14 1.363(8)
O1 H1A 0.82
O2 C9 1.250(7)
O3 C9 1.259(7)
O6 C17 1.372(8)
O6 H6 0.82
O7 C25 1.223(7)
O8 C25 1.294(7)
O11 H11A 0.848(10)
O11 H11B 0.850(10)
O12 C33 1.419(10)
O12 H12A 0.82
O13 C34 1.372(14)
O13 H13A 0.82
C1 C6 1.367(11)
C1 C2 1.375(12)
C2 C3 1.379(9)
C2 H2A 0.93
C3 C4 1.371(10)
C3 H3 0.93
C4 C5 1.386(9)
C4 C7 1.512(9)
C5 C6 1.387(10)
C5 H5 0.93
C6 H6A 0.93
C7 H7A 0.97
C7 H7B 0.97
C8 C9 1.542(8)
C8 C10 1.545(8)
C8 H8 0.98
C10 C11 1.502(9)
C10 H10A 0.97
C10 H10B 0.97
C11 C16 1.371(11)
C11 C12 1.382(9)
C12 C13 1.397(9)
C12 H12 0.93
C13 C14 1.385(10)
C13 H13 0.93
C14 C15 1.369(11)
C15 C16 1.393(10)
C15 H15 0.93
C16 H16 0.93
C17 C22 1.355(9)
C17 C18 1.371(10)
C18 C19 1.396(10)
C18 H18 0.93
C19 C20 1.359(9)
C19 H19 0.93
C20 C21 1.390(9)
C20 C23 1.506(9)
C21 C22 1.408(10)
C21 H21 0.93
C22 H22 0.93
C23 C24 1.529(8)
C23 H23A 0.97
C23 H23B 0.97
C24 C25 1.519(9)
C24 H24 0.98
C26 C27 1.492(9)
C26 H26A 0.97
C26 H26B 0.97
C27 C32 1.387(9)
C27 C28 1.395(8)
C28 C29 1.383(10)
C28 H28 0.93
C29 C30 1.366(12)
C29 H29 0.93
C30 C31 1.372(10)
C31 C32 1.378(10)
C31 H31 0.93
C32 H32 0.93
C33 H33B 0.96
C33 H33A 0.96
C33 H33C 0.96
C34 H34C 0.96
C34 H34A 0.96
C34 H34B 0.96
